data_7214245
loop_
_publ_author_name
'Liu, Jian-Qiang'
'Wu, Jian'
'Wang, Yao-Yu'
'Lin, Jian-Tao'
'Sakiyama, Hiroshi'

_publ_section_title
;
 Different interpenetrated coordination polymers based on flexible
 dicarboxylate ligands: topological diversity and magnetism
;
_journal_issue 15
_journal_name_full CrystEngComm
_journal_page_first 3103
_journal_paper_doi 10.1039/c3ce42338g
_journal_volume 16
_journal_year 2014
_chemical_formula_sum 'C27 H29.5 N2 Ni O9.75'
_chemical_formula_weight 596.74
_chemical_name_systematic
; 
 ? 
;
_space_group_IT_number 54
_symmetry_cell_setting orthorhombic
_symmetry_space_group_name_Hall '-P 2a 2ac'
_symmetry_space_group_name_H-M 'P c c a'
_atom_sites_solution_hydrogens geom
_atom_sites_solution_primary direct
_atom_sites_solution_secondary difmap
_audit_creation_method SHELXL-97
_cell_angle_alpha 90.00
_cell_angle_beta 90.00
_cell_angle_gamma 90.00
_cell_formula_units_Z 8
_cell_length_a 23.423(4)
_cell_length_b 11.2363(19)
_cell_length_c 22.563(4)
_cell_measurement_reflns_used 5356
_cell_measurement_temperature 298(2)
_cell_measurement_theta_max 25.20
_cell_measurement_theta_min 1.74
_cell_volume 5938.3(18)
_computing_cell_refinement APEX2
_computing_data_collection 'APEX2 (Bruker, 2004)'
_computing_data_reduction APEX2
_computing_molecular_graphics APEX2
_computing_publication_material APEX2
_computing_structure_refinement 'SHELXL-97 (Sheldrick, 1997)'
_computing_structure_solution 'SHELXS-97 (Sheldrick, 1990)'
_diffrn_ambient_temperature 298(2)
_diffrn_measured_fraction_theta_full 0.993
_diffrn_measured_fraction_theta_max 0.993
_diffrn_measurement_device_type 'Bruker APEX SMART II'
_diffrn_radiation_monochromator graphite
_diffrn_radiation_source 'fine-focus sealed tube'
_diffrn_radiation_type MoK\a
_diffrn_radiation_wavelength 0.71073
_diffrn_reflns_av_R_equivalents 0.0890
_diffrn_reflns_av_sigmaI/netI 0.0800
_diffrn_reflns_limit_h_max 26
_diffrn_reflns_limit_h_min -29
_diffrn_reflns_limit_k_max 12
_diffrn_reflns_limit_k_min -14
_diffrn_reflns_limit_l_max 25
_diffrn_reflns_limit_l_min -28
_diffrn_reflns_number 31230
_diffrn_reflns_theta_full 26.36
_diffrn_reflns_theta_max 26.36
_diffrn_reflns_theta_min 1.81
_diffrn_standards_number 0
_exptl_absorpt_coefficient_mu 0.708
_exptl_absorpt_correction_T_max 0.8891
_exptl_absorpt_correction_T_min 0.8429
_exptl_absorpt_correction_type multi-scan
_exptl_absorpt_process_details SADABS
_exptl_crystal_colour green
_exptl_crystal_density_diffrn 1.335
_exptl_crystal_density_method 'not measured'
_exptl_crystal_description block
_exptl_crystal_F_000 2492
_exptl_crystal_size_max 0.25
_exptl_crystal_size_mid 0.21
_exptl_crystal_size_min 0.17
_refine_diff_density_max 0.791
_refine_diff_density_min -0.412
_refine_diff_density_rms 0.082
_refine_ls_extinction_method none
_refine_ls_goodness_of_fit_ref 1.046
_refine_ls_hydrogen_treatment constr
_refine_ls_matrix_type full
_refine_ls_number_parameters 398
_refine_ls_number_reflns 6033
_refine_ls_number_restraints 0
_refine_ls_restrained_S_all 1.046
_refine_ls_R_factor_all 0.1228
_refine_ls_R_factor_gt 0.0589
_refine_ls_shift/su_max 0.004
_refine_ls_shift/su_mean 0.000
_refine_ls_structure_factor_coef Fsqd
_refine_ls_weighting_details 'calc w=1/[\s^2^(Fo^2^)+(0.0680P)^2^+1.9000P] where P=(Fo^2^+2Fc^2^)/3'
_refine_ls_weighting_scheme calc
_refine_ls_wR_factor_gt 0.1516
_refine_ls_wR_factor_ref 0.1673
_reflns_number_gt 2772
_reflns_number_total 6033
_reflns_threshold_expression >2sigma(I)
_cod_data_source_file c3ce42338g.txt
_cod_data_source_block 1
_cod_depositor_comments
;
The following automatic conversions were performed:

'_symmetry_cell_setting' value 'Orthorhombic' changed to
'orthorhombic' according to
/usr/data/users/saulius/crontab/automatic-downloads/current/RSC/lib/dictionaries/cif_core.dic
dictionary named 'cif_core.dic' version 2.4.2 from 2011-04-26.

Automatic conversion script
Id: cif_fix_values 2281 2013-09-26 08:29:07Z andrius 
;
_cod_original_sg_symbol_H-M Pcca
_cod_original_formula_sum 'C27 H29.50 N2 Ni O9.75'
_cod_database_code 7214245

loop_
_symmetry_equiv_pos_as_xyz
'x, y, z'
'-x+1/2, -y, z'
'x+1/2, -y, -z+1/2'
'-x, y, -z+1/2'
'-x, -y, -z'
'x-1/2, y, -z'
'-x-1/2, y, z-1/2'
'x, -y, z-1/2'

loop_
_atom_site_label
_atom_site_type_symbol
_atom_site_fract_x
_atom_site_fract_y
_atom_site_fract_z
_atom_site_U_iso_or_equiv
_atom_site_adp_type
_atom_site_occupancy
_atom_site_symmetry_multiplicity
_atom_site_calc_flag
_atom_site_refinement_flags
Ni1 Ni 0.0000 0.83844(6) 0.2500 0.0489(3) Uani 1 2 d S
Ni2 Ni 0.7500 0.5000 0.35267(3) 0.0409(2) Uani 1 2 d S
O1 O 0.06416(12) 0.8383(2) 0.31081(16) 0.0557(8) Uani 1 1 d .
O2 O 0.01845(16) 0.8748(4) 0.39566(18) 0.0938(13) Uani 1 1 d .
O3 O 0.26918(18) 0.8440(4) 0.4922(2) 0.1087(15) Uani 1 1 d .
O4 O 0.42190(15) 0.6648(4) 0.45882(19) 0.1073(14) Uani 1 1 d .
O5 O 0.62329(12) 0.3530(3) 0.34971(15) 0.0681(10) Uani 1 1 d .
O6 O 0.66387(12) 0.5320(3) 0.35376(12) 0.0499(8) Uani 1 1 d .
O1W O -0.06282(11) 0.8450(2) 0.31746(14) 0.0581(8) Uani 1 1 d .
H1W H -0.0445 0.8577 0.3477 0.087 Uiso 1 1 d R
H2W H -0.0784 0.7803 0.3160 0.087 Uiso 1 1 d R
O2W O 0.76135(13) 0.6870(3) 0.35330(15) 0.0738(10) Uani 1 1 d .
H3W H 0.7701 0.7356 0.3806 0.111 Uiso 1 1 d R
H4W H 0.7902 0.6798 0.3324 0.111 Uiso 1 1 d R
N1 N 0.0000 0.6523(4) 0.2500 0.0415(11) Uani 1 2 d S
N2 N 0.0000 0.0232(4) 0.2500 0.0565(15) Uani 1 2 d S
N3 N 0.7500 0.5000 0.4461(2) 0.0419(11) Uani 1 2 d S
N4 N 0.7500 0.5000 0.7598(2) 0.0484(13) Uani 1 2 d S
C1 C 0.0630(2) 0.8555(4) 0.3660(3) 0.0630(14) Uani 1 1 d .
C2 C 0.1183(2) 0.8526(4) 0.3974(3) 0.0647(14) Uani 1 1 d .
C3 C 0.1682(2) 0.8515(4) 0.3670(3) 0.0734(16) Uani 1 1 d .
H3 H 0.1679 0.8521 0.3258 0.088 Uiso 1 1 calc R
C4 C 0.1198(2) 0.8526(5) 0.4591(3) 0.0867(18) Uani 1 1 d .
H4 H 0.0858 0.8545 0.4802 0.104 Uiso 1 1 calc R
C5 C 0.1703(3) 0.8499(5) 0.4892(3) 0.0967(19) Uani 1 1 d .
H5 H 0.1706 0.8495 0.5304 0.116 Uiso 1 1 calc R
C6 C 0.2200(2) 0.8479(5) 0.4588(3) 0.0807(17) Uani 1 1 d .
C7 C 0.2207(2) 0.8496(5) 0.3976(3) 0.0844(18) Uani 1 1 d .
H7 H 0.2551 0.8495 0.3770 0.101 Uiso 1 1 calc R
C8 C 0.3205(2) 0.8256(6) 0.4617(3) 0.0897(18) Uani 1 1 d .
H8A H 0.3281 0.8914 0.4351 0.108 Uiso 1 1 calc R
H8B H 0.3186 0.7528 0.4386 0.108 Uiso 1 1 calc R
C9 C 0.3677(3) 0.8165(6) 0.5095(3) 0.111(2) Uani 1 1 d .
H9A H 0.3712 0.8918 0.5302 0.133 Uiso 1 1 calc R
H9B H 0.3577 0.7557 0.5382 0.133 Uiso 1 1 calc R
C10 C 0.4226(3) 0.7860(7) 0.4809(3) 0.122(3) Uani 1 1 d .
H10A H 0.4297 0.8403 0.4483 0.147 Uiso 1 1 calc R
H10B H 0.4533 0.7949 0.5094 0.147 Uiso 1 1 calc R
C11 C 0.4730(2) 0.6250(7) 0.4337(2) 0.0824(18) Uani 1 1 d .
C12 C 0.4743(2) 0.5016(7) 0.4264(2) 0.0816(17) Uani 1 1 d .
H12 H 0.4432 0.4554 0.4375 0.098 Uiso 1 1 calc R
C13 C 0.5228(2) 0.4480(5) 0.4024(2) 0.0685(15) Uani 1 1 d .
H13 H 0.5238 0.3659 0.3971 0.082 Uiso 1 1 calc R
C14 C 0.56906(18) 0.5158(5) 0.38638(19) 0.0541(12) Uani 1 1 d .
C15 C 0.5651(2) 0.6380(5) 0.3948(2) 0.0705(15) Uani 1 1 d .
H15 H 0.5958 0.6857 0.3838 0.085 Uiso 1 1 calc R
C16 C 0.5174(2) 0.6912(6) 0.4189(2) 0.0828(18) Uani 1 1 d .
H16 H 0.5165 0.7731 0.4247 0.099 Uiso 1 1 calc R
C17 C 0.62195(19) 0.4626(5) 0.36107(19) 0.0516(12) Uani 1 1 d .
C18 C 0.7083(2) 0.5467(5) 0.4766(2) 0.0776(17) Uani 1 1 d .
H18 H 0.6780 0.5813 0.4562 0.093 Uiso 1 1 calc R
C19 C 0.7070(2) 0.5470(5) 0.5381(2) 0.0804(18) Uani 1 1 d .
H19 H 0.6758 0.5804 0.5573 0.096 Uiso 1 1 calc R
C20 C 0.7500 0.5000 0.5713(3) 0.0465(15) Uani 1 2 d S
C21 C 0.7500 0.5000 0.6367(2) 0.0375(14) Uani 1 2 d S
C22 C 0.79512(19) 0.4588(5) 0.6687(2) 0.0729(16) Uani 1 1 d .
H22 H 0.8273 0.4300 0.6492 0.087 Uiso 1 1 calc R
C23 C 0.79347(19) 0.4596(5) 0.7289(2) 0.0720(16) Uani 1 1 d .
H23 H 0.8248 0.4298 0.7493 0.086 Uiso 1 1 calc R
C24 C 0.04442(18) 0.5902(4) 0.2692(2) 0.0493(12) Uani 1 1 d .
H24 H 0.0761 0.6316 0.2830 0.059 Uiso 1 1 calc R
C25 C 0.04619(18) 0.4686(3) 0.2699(2) 0.0503(12) Uani 1 1 d .
H25 H 0.0786 0.4296 0.2838 0.060 Uiso 1 1 calc R
C26 C 0.0000 0.4037(5) 0.2500 0.0429(15) Uani 1 2 d S
C27 C 0.0000 0.2715(5) 0.2500 0.0459(15) Uani 1 2 d S
C28 C -0.0489(2) 0.2065(4) 0.2432(2) 0.0722(17) Uani 1 1 d .
H28 H -0.0838 0.2453 0.2391 0.087 Uiso 1 1 calc R
C29 C -0.04683(19) 0.0854(4) 0.2425(3) 0.0782(18) Uani 1 1 d .
H29 H -0.0807 0.0442 0.2363 0.094 Uiso 1 1 calc R
O3W O 0.7595(10) 0.9048(19) 0.3750(14) 0.207(16) Uani 0.25 1 d P
H3A H 0.7580 0.9062 0.3387 0.310 Uiso 0.25 1 d PR
H3B H 0.7855 0.8563 0.3783 0.310 Uiso 0.25 1 d PR
O4W O 0.7500 1.0000 0.3971(6) 0.169(9) Uani 0.50 2 d SP
O5W O 0.6865(7) 0.7697(15) 0.2752(8) 0.108(6) Uani 0.25 1 d P
H5A H 0.7125 0.7520 0.2980 0.162 Uiso 0.25 1 d PR
H5B H 0.7013 0.8060 0.2478 0.162 Uiso 0.25 1 d PR
O6W O 0.7206(8) 0.8440(14) 0.2692(10) 0.114(7) Uani 0.25 1 d P
H6A H 0.7002 0.8086 0.2456 0.170 Uiso 0.25 1 d PR
H6B H 0.7424 0.8754 0.2455 0.170 Uiso 0.25 1 d PR
O7W O 0.6632(5) 1.0146(11) 0.3165(7) 0.274(11) Uani 0.50 1 d P
H7A H 0.6797 1.0201 0.2846 0.411 Uiso 0.50 1 d PR
H7B H 0.6524 0.9495 0.3285 0.411 Uiso 0.50 1 d PR
O8W O 0.0183(16) 0.9616(19) 0.5248(19) 0.29(2) Uani 0.25 1 d P

loop_
_atom_site_aniso_label
_atom_site_aniso_U_11
_atom_site_aniso_U_22
_atom_site_aniso_U_33
_atom_site_aniso_U_23
_atom_site_aniso_U_13
_atom_site_aniso_U_12
Ni1 0.0476(4) 0.0228(4) 0.0764(6) 0.000 0.0059(4) 0.000
Ni2 0.0467(4) 0.0413(5) 0.0347(4) 0.000 0.000 -0.0020(4)
O1 0.0569(19) 0.0327(17) 0.078(3) -0.0083(18) -0.0035(17) 0.0000(14)
O2 0.069(2) 0.116(4) 0.096(3) -0.032(2) 0.009(2) -0.005(2)
O3 0.077(3) 0.130(4) 0.119(4) 0.000(3) -0.008(3) 0.019(3)
O4 0.072(2) 0.151(4) 0.099(3) -0.010(3) 0.004(2) 0.038(3)
O5 0.0518(19) 0.067(2) 0.085(3) -0.018(2) 0.0006(17) -0.0062(17)
O6 0.0460(17) 0.059(2) 0.0445(19) -0.0004(15) 0.0008(14) 0.0026(14)
O1W 0.0548(18) 0.0399(17) 0.080(2) -0.0063(17) 0.0080(16) -0.0029(14)
O2W 0.089(2) 0.056(2) 0.077(3) -0.0030(18) 0.0133(19) -0.0016(17)
N1 0.049(3) 0.025(3) 0.050(3) 0.000 0.005(2) 0.000
N2 0.050(3) 0.026(3) 0.093(5) 0.000 0.007(3) 0.000
N3 0.046(3) 0.052(3) 0.028(3) 0.000 0.000 0.004(3)
N4 0.045(3) 0.061(3) 0.039(3) 0.000 0.000 0.001(3)
C1 0.058(3) 0.042(3) 0.089(5) -0.010(3) 0.000(3) -0.004(2)
C2 0.059(3) 0.058(3) 0.077(4) -0.004(3) -0.001(3) -0.004(2)
C3 0.062(3) 0.062(4) 0.096(5) 0.002(3) -0.010(3) 0.000(3)
C4 0.065(4) 0.096(5) 0.099(5) -0.006(4) 0.002(3) 0.000(3)
C5 0.084(5) 0.106(5) 0.100(5) -0.001(4) -0.001(4) -0.001(4)
C6 0.064(4) 0.088(4) 0.090(5) 0.006(4) -0.014(4) 0.008(3)
C7 0.072(4) 0.068(4) 0.113(6) 0.012(4) 0.014(4) 0.003(3)
C8 0.077(4) 0.096(5) 0.096(5) 0.002(4) 0.003(4) 0.013(3)
C9 0.091(5) 0.133(6) 0.109(6) 0.005(5) 0.009(4) 0.030(4)
C10 0.085(5) 0.169(8) 0.112(6) -0.037(5) 0.007(4) 0.047(5)
C11 0.057(4) 0.121(6) 0.069(4) -0.009(4) 0.000(3) 0.034(4)
C12 0.047(3) 0.130(6) 0.068(4) 0.006(4) 0.000(3) 0.008(4)
C13 0.051(3) 0.100(4) 0.054(3) 0.004(3) -0.003(3) 0.000(3)
C14 0.047(3) 0.075(4) 0.041(3) 0.000(3) -0.007(2) 0.004(3)
C15 0.065(3) 0.084(4) 0.062(4) -0.006(3) -0.004(3) 0.009(3)
C16 0.059(3) 0.103(5) 0.086(5) -0.014(4) 0.000(3) 0.019(3)
C17 0.048(3) 0.072(4) 0.035(3) -0.004(2) -0.007(2) 0.003(2)
C18 0.063(3) 0.124(5) 0.046(4) -0.018(3) -0.009(3) 0.035(3)
C19 0.059(3) 0.138(5) 0.044(3) -0.018(3) -0.001(3) 0.032(3)
C20 0.054(4) 0.051(4) 0.036(4) 0.000 0.000 0.002(3)
C21 0.039(3) 0.036(3) 0.037(4) 0.000 0.000 0.006(3)
C22 0.055(3) 0.123(5) 0.041(3) -0.008(3) 0.000(2) 0.033(3)
C23 0.050(3) 0.123(5) 0.043(3) -0.006(3) -0.007(2) 0.028(3)
C24 0.049(3) 0.032(3) 0.067(3) -0.003(2) 0.001(2) -0.001(2)
C25 0.053(3) 0.029(3) 0.069(3) -0.001(2) 0.001(2) 0.0041(19)
C26 0.046(3) 0.030(3) 0.053(4) 0.000 0.018(3) 0.000
C27 0.054(4) 0.017(3) 0.067(4) 0.000 0.009(3) 0.000
C28 0.053(3) 0.027(2) 0.137(5) 0.000(3) -0.005(3) 0.004(2)
C29 0.049(3) 0.030(3) 0.156(6) -0.002(3) -0.003(3) -0.003(2)
O3W 0.16(2) 0.136(18) 0.32(3) -0.17(2) 0.14(2) -0.099(16)
O4W 0.070(8) 0.38(3) 0.053(8) 0.000 0.000 0.013(15)
O5W 0.115(14) 0.078(13) 0.131(16) -0.060(12) -0.031(12) 0.048(10)
O6W 0.101(14) 0.046(10) 0.19(2) 0.046(12) 0.022(13) 0.018(9)
O7W 0.186(11) 0.241(14) 0.39(2) -0.252(15) -0.216(13) 0.164(11)
O8W 0.36(5) 0.070(19) 0.43(6) -0.03(2) 0.19(4) 0.06(2)

loop_
_atom_type_symbol
_atom_type_description
_atom_type_scat_dispersion_real
_atom_type_scat_dispersion_imag
_atom_type_scat_source
C C 0.0033 0.0016 'International Tables Vol C Tables 4.2.6.8 and 6.1.1.4'
H H 0.0000 0.0000 'International Tables Vol C Tables 4.2.6.8 and 6.1.1.4'
Ni Ni 0.3393 1.1124 'International Tables Vol C Tables 4.2.6.8 and 6.1.1.4'
O O 0.0106 0.0060 'International Tables Vol C Tables 4.2.6.8 and 6.1.1.4'
N N 0.0061 0.0033 'International Tables Vol C Tables 4.2.6.8 and 6.1.1.4'

loop_
_geom_angle_atom_site_label_1
_geom_angle_atom_site_label_2
_geom_angle_atom_site_label_3
_geom_angle
_geom_angle_site_symmetry_1
_geom_angle_site_symmetry_3
O1 Ni1 O1 179.92(18) 4 .
O1 Ni1 N2 90.04(8) 4 1_565
O1 Ni1 N2 90.04(8) . 1_565
O1 Ni1 N1 89.96(8) 4 .
O1 Ni1 N1 89.96(8) . .
N2 Ni1 N1 180.000(1) 1_565 .
O1 Ni1 O1W 91.64(13) 4 4
O1 Ni1 O1W 88.36(13) . 4
N2 Ni1 O1W 88.00(7) 1_565 4
N1 Ni1 O1W 92.00(7) . 4
O1 Ni1 O1W 88.36(13) 4 .
O1 Ni1 O1W 91.64(13) . .
N2 Ni1 O1W 88.00(7) 1_565 .
N1 Ni1 O1W 92.00(7) . .
O1W Ni1 O1W 176.00(15) 4 .
O6 Ni2 O6 178.63(16) . 2_665
O6 Ni2 N4 90.68(8) . 7_755
O6 Ni2 N4 90.68(8) 2_665 7_755
O6 Ni2 N3 89.32(8) . .
O6 Ni2 N3 89.32(8) 2_665 .
N4 Ni2 N3 180.000(1) 7_755 .
O6 Ni2 O2W 92.89(12) . 2_665
O6 Ni2 O2W 87.10(12) 2_665 2_665
N4 Ni2 O2W 90.38(9) 7_755 2_665
N3 Ni2 O2W 89.62(9) . 2_665
O6 Ni2 O2W 87.10(12) . .
O6 Ni2 O2W 92.89(12) 2_665 .
N4 Ni2 O2W 90.38(9) 7_755 .
N3 Ni2 O2W 89.62(9) . .
O2W Ni2 O2W 179.24(18) 2_665 .
C1 O1 Ni1 130.6(3) . .
C6 O3 C8 117.0(5) . .
C11 O4 C10 115.5(5) . .
C17 O6 Ni2 131.1(3) . .
Ni1 O1W H1W 103.9 . .
Ni1 O1W H2W 104.5 . .
H1W O1W H2W 115.1 . .
Ni2 O2W H3W 132.3 . .
Ni2 O2W H4W 90.0 . .
H3W O2W H4W 106.2 . .
C24 N1 C24 116.4(5) 4 .
C24 N1 Ni1 121.8(2) 4 .
C24 N1 Ni1 121.8(2) . .
C29 N2 C29 115.6(5) . 4
C29 N2 Ni1 122.2(3) . 1_545
C29 N2 Ni1 122.2(3) 4 1_545
C18 N3 C18 116.4(6) . 2_665
C18 N3 Ni2 121.8(3) . .
C18 N3 Ni2 121.8(3) 2_665 .
C23 N4 C23 115.9(6) 2_665 .
C23 N4 Ni2 122.1(3) 2_665 7_756
C23 N4 Ni2 122.1(3) . 7_756
O2 C1 O1 124.7(5) . .
O2 C1 C2 118.4(5) . .
O1 C1 C2 116.9(5) . .
C3 C2 C4 118.9(5) . .
C3 C2 C1 120.9(6) . .
C4 C2 C1 120.2(5) . .
C2 C3 C7 120.3(6) . .
C2 C3 H3 119.8 . .
C7 C3 H3 119.8 . .
C5 C4 C2 121.4(6) . .
C5 C4 H4 119.3 . .
C2 C4 H4 119.3 . .
C6 C5 C4 119.6(7) . .
C6 C5 H5 120.2 . .
C4 C5 H5 120.2 . .
C5 C6 O3 116.3(6) . .
C5 C6 C7 121.2(6) . .
O3 C6 C7 122.5(6) . .
C6 C7 C3 118.6(6) . .
C6 C7 H7 120.7 . .
C3 C7 H7 120.7 . .
O3 C8 C9 106.3(5) . .
O3 C8 H8A 110.5 . .
C9 C8 H8A 110.5 . .
O3 C8 H8B 110.5 . .
C9 C8 H8B 110.5 . .
H8A C8 H8B 108.7 . .
C10 C9 C8 109.4(6) . .
C10 C9 H9A 109.8 . .
C8 C9 H9A 109.8 . .
C10 C9 H9B 109.8 . .
C8 C9 H9B 109.8 . .
H9A C9 H9B 108.2 . .
O4 C10 C9 111.0(6) . .
O4 C10 H10A 109.4 . .
C9 C10 H10A 109.4 . .
O4 C10 H10B 109.4 . .
C9 C10 H10B 109.4 . .
H10A C10 H10B 108.0 . .
C16 C11 C12 120.7(5) . .
C16 C11 O4 126.6(7) . .
C12 C11 O4 112.7(6) . .
C13 C12 C11 119.6(5) . .
C13 C12 H12 120.2 . .
C11 C12 H12 120.2 . .
C14 C13 C12 120.3(6) . .
C14 C13 H13 119.8 . .
C12 C13 H13 119.8 . .
C13 C14 C15 117.4(5) . .
C13 C14 C17 122.3(5) . .
C15 C14 C17 120.3(5) . .
C16 C15 C14 122.4(5) . .
C16 C15 H15 118.8 . .
C14 C15 H15 118.8 . .
C11 C16 C15 119.6(6) . .
C11 C16 H16 120.2 . .
C15 C16 H16 120.2 . .
O5 C17 O6 123.9(4) . .
O5 C17 C14 119.4(4) . .
O6 C17 C14 116.6(5) . .
N3 C18 C19 122.9(5) . .
N3 C18 H18 118.6 . .
C19 C18 H18 118.6 . .
C20 C19 C18 122.3(5) . .
C20 C19 H19 118.9 . .
C18 C19 H19 118.9 . .
C19 C20 C19 113.2(6) 2_665 .
C19 C20 C21 123.4(3) 2_665 .
C19 C20 C21 123.4(3) . .
C22 C21 C22 116.0(6) . 2_665
C22 C21 C20 122.0(3) . .
C22 C21 C20 122.0(3) 2_665 .
C23 C22 C21 120.4(4) . .
C23 C22 H22 119.8 . .
C21 C22 H22 119.8 . .
N4 C23 C22 123.7(5) . .
N4 C23 H23 118.1 . .
C22 C23 H23 118.1 . .
N1 C24 C25 123.6(4) . .
N1 C24 H24 118.2 . .
C25 C24 H24 118.2 . .
C24 C25 C26 120.0(4) . .
C24 C25 H25 120.0 . .
C26 C25 H25 120.0 . .
C25 C26 C25 116.2(5) . 4
C25 C26 C27 121.9(3) . .
C25 C26 C27 121.9(3) 4 .
C28 C27 C28 115.5(5) . 4
C28 C27 C26 122.3(3) . .
C28 C27 C26 122.3(3) 4 .
C29 C28 C27 120.3(4) . .
C29 C28 H28 119.9 . .
C27 C28 H28 119.9 . .
N2 C29 C28 124.1(4) . .
N2 C29 H29 117.9 . .
C28 C29 H29 117.9 . .
O4W O3W H3A 113.0 . .
O4W O3W H3B 133.8 . .
H3A O3W H3B 97.7 . .
O3W O4W O3W 131(4) . 2_675
O6W O5W H5A 74.7 . .
O6W O5W H5B 42.5 . .
H5A O5W H5B 106.2 . .
O6W O5W H6A 44.6 . .
H5A O5W H6A 109.3 . .
H5B O5W H6A 3.2 . .
O5W O6W H5A 39.8 . .
O5W O6W H5B 44.7 . .
H5A O6W H5B 77.4 . .
O5W O6W H6A 47.7 . .
H5A O6W H6A 81.1 . .
H5B O6W H6A 3.9 . .
O5W O6W H6B 144.4 . .
H5A O6W H6B 143.1 . .
H5B O6W H6B 100.8 . .
H6A O6W H6B 98.5 . .
H7A O7W H7B 120.1 . .

loop_
_geom_bond_atom_site_label_1
_geom_bond_atom_site_label_2
_geom_bond_distance
_geom_bond_site_symmetry_2
Ni1 O1 2.035(3) 4
Ni1 O1 2.035(3) .
Ni1 N2 2.076(5) 1_565
Ni1 N1 2.091(4) .
Ni1 O1W 2.118(3) 4
Ni1 O1W 2.118(3) .
Ni2 O6 2.049(3) .
Ni2 O6 2.049(3) 2_665
Ni2 N4 2.095(5) 7_755
Ni2 N3 2.108(4) .
Ni2 O2W 2.118(3) 2_665
Ni2 O2W 2.118(3) .
O1 C1 1.260(6) .
O2 C1 1.259(6) .
O3 C6 1.377(6) .
O3 C8 1.400(6) .
O4 C11 1.397(6) .
O4 C10 1.450(7) .
O5 C17 1.258(5) .
O6 C17 1.264(5) .
O1W H1W 0.8195 .
O1W H2W 0.8139 .
O2W H3W 0.8489 .
O2W H4W 0.8286 .
N1 C24 1.326(4) 4
N1 C24 1.326(4) .
N2 C29 1.311(5) .
N2 C29 1.311(5) 4
N2 Ni1 2.076(5) 1_545
N3 C18 1.306(5) .
N3 C18 1.306(5) 2_665
N4 C23 1.316(5) 2_665
N4 C23 1.316(5) .
N4 Ni2 2.095(5) 7_756
C1 C2 1.476(7) .
C2 C3 1.357(7) .
C2 C4 1.393(7) .
C3 C7 1.410(7) .
C3 H3 0.9300 .
C4 C5 1.364(7) .
C4 H4 0.9300 .
C5 C6 1.351(8) .
C5 H5 0.9300 .
C6 C7 1.380(8) .
C7 H7 0.9300 .
C8 C9 1.548(8) .
C8 H8A 0.9700 .
C8 H8B 0.9700 .
C9 C10 1.479(7) .
C9 H9A 0.9700 .
C9 H9B 0.9700 .
C10 H10A 0.9700 .
C10 H10B 0.9700 .
C11 C16 1.323(8) .
C11 C12 1.396(8) .
C12 C13 1.395(7) .
C12 H12 0.9300 .
C13 C14 1.373(6) .
C13 H13 0.9300 .
C14 C15 1.389(6) .
C14 C17 1.490(6) .
C15 C16 1.379(7) .
C15 H15 0.9300 .
C16 H16 0.9300 .
C18 C19 1.387(7) .
C18 H18 0.9300 .
C19 C20 1.361(6) .
C19 H19 0.9300 .
C20 C19 1.361(6) 2_665
C20 C21 1.476(8) .
C21 C22 1.361(5) .
C21 C22 1.361(5) 2_665
C22 C23 1.359(6) .
C22 H22 0.9300 .
C23 H23 0.9300 .
C24 C25 1.366(6) .
C24 H24 0.9300 .
C25 C26 1.380(5) .
C25 H25 0.9300 .
C26 C25 1.380(5) 4
C26 C27 1.486(7) .
C27 C28 1.367(5) .
C27 C28 1.367(5) 4
C28 C29 1.362(6) .
C28 H28 0.9300 .
C29 H29 0.9300 .
O3W O4W 1.200(16) .
O3W H3A 0.8202 .
O3W H3B 0.8201 .
O4W O3W 1.200(16) 2_675
O5W O6W 1.16(2) .
O5W H5A 0.8200 .
O5W H5B 0.8201 .
O5W H6A 0.8615 .
O6W H5A 1.2347 .
O6W H5B 0.7873 .
O6W H6A 0.8180 .
O6W H6B 0.8200 .
O7W H7A 0.8199 .
O7W H7B 0.8200 .
O8W O8W 1.65(8) 5_576
